data_7227786
loop_
_publ_author_name
'Patyk-Ka\'zmierczak, Ewa'
'Warren, Mark R.'
'Allan, David R.'
'Katrusiak, Andrzej'

_publ_section_title
;
 Pressure inverse solubility and polymorphism of an edible
 \g-cyclodextrin-based metal-organic framework.
;
_journal_issue 13
_journal_name_full 'Physical chemistry chemical physics : PCCP'
_journal_page_first 9086
_journal_page_last 9091
_journal_paper_doi 10.1039/c7cp00593h
_journal_volume 19
_journal_year 2017
_chemical_absolute_configuration rm
_chemical_formula_moiety 'C48 H80 O40, 2(KOH)'
_chemical_formula_sum 'C48 H82 K2 O42'
_chemical_formula_weight 1409.34
_chemical_name_common '\g-cyclodextrin-metal-organic framework'
_chemical_name_systematic 'catena-((\m8-\g-Cyclodextrin)-di-potassium dihydroxide)'
_space_group_crystal_system trigonal
_space_group_IT_number 155
_space_group_name_Hall 'R 3 2"'
_space_group_name_H-M_alt 'R 3 2 :H'
_atom_sites_solution_hydrogens geom
_atom_sites_solution_primary direct
_audit_creation_date 2017-01-19
_audit_creation_method
;
Olex2 1.2
(compiled 2017.01.04 svn.r3372 for OlexSys, GUI svn.r5289)
;
_cell_angle_alpha 90.0
_cell_angle_beta 90.0
_cell_angle_gamma 120.0
_cell_formula_units_Z 18
_cell_length_a 43.367(6)
_cell_length_b 43.367(6)
_cell_length_c 28.090(5)
_cell_measurement_reflns_used 2207
_cell_measurement_temperature 194.98(10)
_cell_measurement_theta_max 12.3070
_cell_measurement_theta_min 2.9330
_cell_volume 45751(12)
_computing_cell_refinement 'CrysAlisPro 1.171.38.41 (Rigaku OD, 2015)'
_computing_data_collection 'CrysAlisPro 1.171.38.41 (Rigaku OD, 2015)'
_computing_data_reduction 'CrysAlisPro 1.171.38.41 (Rigaku OD, 2015)'
_computing_molecular_graphics 'Olex2 (Dolomanov et al., 2009)'
_computing_publication_material 'Olex2 (Dolomanov et al., 2009)'
_computing_structure_refinement 'ShelXL (Sheldrick, 2015)'
_computing_structure_solution 'ShelXS (Sheldrick, 2008)'
_diffrn_ambient_environment 'ispropanol:water mother liquor'
_diffrn_ambient_temperature 194.98(10)
_diffrn_detector 'CCD plate'
_diffrn_detector_area_resol_mean 16.1544
_diffrn_detector_type Eos
_diffrn_measured_fraction_theta_full 0.973
_diffrn_measured_fraction_theta_max 0.973
_diffrn_measurement_details
;
List of Runs (angles in degrees, time in seconds):

  # Type    Start    End  Width  t~exp~   \w     \q     \k     \f   Frames
--------------------------------------------------------------------------
  1  \w    -68.00  54.00   1.00   15.00    --  -18.72   0.00-150.00  122
  2  \w    -73.00  20.00   1.00   15.00    --  -18.72 -19.00  60.00   93
  3  \w    -40.00   8.00   1.00   15.00    --  -18.72  57.00  60.00   48
  4  \w    -25.00  23.00   1.00   15.00    --  -18.72 -99.00   0.00   48
;
_diffrn_measurement_device 'four-circle diffractometer'
_diffrn_measurement_device_type 'Xcalibur, Eos'
_diffrn_measurement_method '\w scans'
_diffrn_orient_matrix_type 'CrysAlisPro convention (1999,Acta A55,543-557)'
_diffrn_orient_matrix_UB_11 0.0072561000
_diffrn_orient_matrix_UB_12 0.0127133000
_diffrn_orient_matrix_UB_13 -0.0185151000
_diffrn_orient_matrix_UB_21 -0.0159376000
_diffrn_orient_matrix_UB_22 0.0008026000
_diffrn_orient_matrix_UB_23 -0.0008858000
_diffrn_orient_matrix_UB_31 0.0070017000
_diffrn_orient_matrix_UB_32 0.0138052000
_diffrn_orient_matrix_UB_33 0.0171433000
_diffrn_radiation_monochromator graphite
_diffrn_radiation_probe x-ray
_diffrn_radiation_type MoK\a
_diffrn_radiation_wavelength 0.71073
_diffrn_reflns_av_R_equivalents 0.1558
_diffrn_reflns_av_unetI/netI 0.0972
_diffrn_reflns_Laue_measured_fraction_full 0.973
_diffrn_reflns_Laue_measured_fraction_max 0.973
_diffrn_reflns_limit_h_max 28
_diffrn_reflns_limit_h_min -28
_diffrn_reflns_limit_k_max 28
_diffrn_reflns_limit_k_min -28
_diffrn_reflns_limit_l_max 18
_diffrn_reflns_limit_l_min -18
_diffrn_reflns_number 21398
_diffrn_reflns_point_group_measured_fraction_full 0.975
_diffrn_reflns_point_group_measured_fraction_max 0.975
_diffrn_reflns_theta_full 13.734
_diffrn_reflns_theta_max 13.734
_diffrn_reflns_theta_min 2.773
_diffrn_source 'fine-focus sealed X-ray tube'
_diffrn_source_type 'Enhance (Mo) X-ray Source'
_exptl_absorpt_coefficient_mu 0.160
_exptl_absorpt_correction_T_max 1.00000
_exptl_absorpt_correction_T_min 0.23992
_exptl_absorpt_correction_type multi-scan
_exptl_absorpt_process_details
;
CrysAlisPro 1.171.38.41 (Rigaku Oxford Diffraction, 2015)
Empirical absorption correction using spherical harmonics,
 implemented in SCALE3 ABSPACK scaling algorithm.
;
_exptl_crystal_colour 'clear colourless'
_exptl_crystal_colour_lustre clear
_exptl_crystal_colour_primary colourless
_exptl_crystal_density_diffrn 0.920
_exptl_crystal_description cube
_exptl_crystal_F_000 13392
_exptl_crystal_recrystallization_method 'Crystal grown from water solution by isopropanol vapour difussion method'
_exptl_crystal_size_max 0.5
_exptl_crystal_size_mid 0.48
_exptl_crystal_size_min 0.47
_refine_diff_density_max 0.345
_refine_diff_density_min -0.301
_refine_diff_density_rms 0.055
_refine_ls_abs_structure_details
;
 Flack x determined using 791 quotients [(I+)-(I-)]/[(I+)+(I-)]
 (Parsons, Flack and Wagner, Acta Cryst. B69 (2013) 249-259).
;
_refine_ls_abs_structure_Flack 0.42(11)
_refine_ls_extinction_method none
_refine_ls_goodness_of_fit_ref 1.283
_refine_ls_hydrogen_treatment constr
_refine_ls_matrix_type full
_refine_ls_number_parameters 340
_refine_ls_number_reflns 3106
_refine_ls_number_restraints 358
_refine_ls_restrained_S_all 1.476
_refine_ls_R_factor_all 0.1291
_refine_ls_R_factor_gt 0.1122
_refine_ls_shift/su_max 0.000
_refine_ls_shift/su_mean 0.000
_refine_ls_structure_factor_coef Fsqd
_refine_ls_weighting_details 'w=1/[\s^2^(Fo^2^)+(0.1621P)^2^] where P=(Fo^2^+2Fc^2^)/3'
_refine_ls_weighting_scheme calc
_refine_ls_wR_factor_gt 0.2798
_refine_ls_wR_factor_ref 0.2938
_reflns_Friedel_coverage 0.860
_reflns_Friedel_fraction_full 0.977
_reflns_Friedel_fraction_max 0.977
_reflns_number_gt 2537
_reflns_number_total 3106
_reflns_threshold_expression 'I > 2\s(I)'
_cod_data_source_file c7cp00593h5.cif
_cod_data_source_block CDMOF_b_195K
_cod_depositor_comments 'Adding full bibliography for 7227776--7227790.cif.'
_cod_original_cell_volume 45752(12)
_cod_database_code 7227786
_shelx_shelxl_version_number 2014/7
_chemical_oxdiff_formula 'C48 H82 K2 O40'
_shelx_space_group_comment
;
The symmetry employed for this shelxl refinement is uniquely defined
by the following loop, which should always be used as a source of
symmetry information in preference to the above space-group names.
They are only intended as comments.
;
_reflns_odcompleteness_completeness 98.60
_reflns_odcompleteness_iscentric 1
_reflns_odcompleteness_theta 13.68
_olex2_refinement_description
;
1. Fixed Uiso
 At 1.2 times of:
  All C(H) groups, H73A of O73, All C(H,H) groups
 At 1.5 times of:
  H76 of O76, H3A of O3, H2A of O2, H43A of O43, H42A of O42, H36 of O36,
  H33A of O33, H32A of O32, H26 of O26, H23A of O23, H22A of O22, H16 of O16,
  H13A of O13, H12A of O12, H6 of O6, H46 of O46, H52A of O52, H53A of O53, H56
  of O56, H62A of O62, H63A of O63, H66 of O66, H72A of O72
2. Restrained distances
 C64-C65
 1.5 with sigma of 0.02
 C65-C66
 1.5 with sigma of 0.02
 C2-C1
 1.5 with sigma of 0.02
 C23-C24
 1.5 with sigma of 0.02
 C23-C22
 1.5 with sigma of 0.02
 C15-C16
 1.5 with sigma of 0.02
 C45-C46
 1.5 with sigma of 0.02
 C35-C36
 1.5 with sigma of 0.002
 C64-C63
 1.5 with sigma of 0.02
 C4-C1
 3.5 with sigma of 0.02
 C4-C5
 1.5 with sigma of 0.005
 C13-C14
 1.5 with sigma of 0.02
 C13-C12
 1.5 with sigma of 0.02
 C42-C43
 1.5 with sigma of 0.02
 C21-C22
 1.5 with sigma of 0.02
 C6-C5
 1.5 with sigma of 0.005
 C72-C73
 1.5 with sigma of 0.02
 C26-C25
 1.5 with sigma of 0.02
 O15-C11
 1.45 with sigma of 0.02
 C2-O5
 2.5 with sigma of 0.02
 O5-C1
 1.45 with sigma of 0.02
 C31-O44
 1.45 with sigma of 0.02
 C31-O35
 1.45 with sigma of 0.005
 C33-O35
 3 with sigma of 0.02
 O12-C12
 1.45 with sigma of 0.02
 O23-C23
 1.45 with sigma of 0.02
 C26-O26
 1.45 with sigma of 0.005
 C6-O6
 1.45 with sigma of 0.02
 C35-O36
 2.45 with sigma of 0.02
 O22-C22
 1.45 with sigma of 0.02
 C72-O72
 1.45 with sigma of 0.02
 C16-O16
 1.45 with sigma of 0.02
 O4-C4
 1.45 with sigma of 0.02
 O63-C63
 1.45 with sigma of 0.005
 O43-C43
 1.45 with sigma of 0.02
 C14-C15
 1.5 with sigma of 0.02
 C24-C25
 1.5 with sigma of 0.02
 C65-C64
 1.5 with sigma of 0.02
 O14-C1
 1.45 with sigma of 0.02
 O15-C15
 1.45 with sigma of 0.01
 C21-O25
 1.45 with sigma of 0.01
 O25-C25
 1.45 with sigma of 0.01
 O44-C44
 1.45 with sigma of 0.01
 O54-C41
 1.45 with sigma of 0.01
 O13-C13
 1.45 with sigma of 0.02
 C12-O12
 1.45 with sigma of 0.02
 C22-O22
 1.45 with sigma of 0.02
 O14-C14
 1.45 with sigma of 0.01
 C31-C32
 1.5 with sigma of 0.02
 C33-C32
 1.5 with sigma of 0.02
 O32-C32
 1.45 with sigma of 0.02
 C5-O5
 1.45 with sigma of 0.01
 C45-O45
 1.45 with sigma of 0.02
 C62-C61
 1.5 with sigma of 0.02
 C62-O62
 1.45 with sigma of 0.02
 C75-O75
 1.5 with sigma of 0.02
 O75-C71
 1.45 with sigma of 0.02
 C75-C76
 1.5 with sigma of 0.02
 O76-C76
 1.45 with sigma of 0.005
 C62-C63
 1.5 with sigma of 0.02
 C32-C33
 1.5 with sigma of 0.02
 C36-C35
 1.5 with sigma of 0.02
 C61-O74
 1.45 with sigma of 0.02
 C61-C62
 1.5 with sigma of 0.02
 C61-O65
 1.45 with sigma of 0.02
 O36-C36
 1.45 with sigma of 0.01
 O75-C75
 1.45 with sigma of 0.02
 C41-O45
 1.45 with sigma of 0.02
 C71-O75
 1.45 with sigma of 0.01
 C71-C72
 1.5 with sigma of 0.02
 O73-C73
 1.45 with sigma of 0.02
 C74-C75
 1.5 with sigma of 0.02
 C74-C73
 1.5 with sigma of 0.005
 O34-C21
 1.45 with sigma of 0.02
 C21-O34
 1.45 with sigma of 0.01
 C43-C44
 1.5 with sigma of 0.02
 C44-C43
 1.5 with sigma of 0.01
 C72-C71
 1.5 with sigma of 0.01
 C71-O4
 1.45 with sigma of 0.01
 C35-C34
 1.5 with sigma of 0.002
 C33-C34
 1.5 with sigma of 0.02
 C34-C35
 1.5 with sigma of 0.02
 C34-O34
 1.45 with sigma of 0.01
 C33-O33
 1.45 with sigma of 0.01
 O72-C72
 1.45 with sigma of 0.02
 C41-C42
 1.5 with sigma of 0.01
 C34-C33
 1.5 with sigma of 0.01
 C44-C45
 1.5 with sigma of 0.01
 C35-O35
 1.45 with sigma of 0.01
 C52-C53
 1.5 with sigma of 0.02
 C54-C55
 1.5 with sigma of 0.02
 C54-C53
 1.5 with sigma of 0.02
 C53-C52
 1.5 with sigma of 0.02
 O54-C54
 1.45 with sigma of 0.02
 O52-C52
 1.45 with sigma of 0.02
 C51-O64
 1.45 with sigma of 0.02
 C55-C56
 1.5 with sigma of 0.02
 O56-C56
 1.45 with sigma of 0.005
 C56-C55
 1.5 with sigma of 0.02
 C51-C52
 1.5 with sigma of 0.02
 C55-O55
 1.45 with sigma of 0.02
 O55-C51
 1.45 with sigma of 0.01
 O55-C55
 1.45 with sigma of 0.01
 O64-C51
 1.45 with sigma of 0.02
 C51-O55
 1.45 with sigma of 0.02
 C1-K2
 3.8 with sigma of 0.02
 C12-K1
 3.8 with sigma of 0.02
 O2-C2
 1.45 with sigma of 0.02
 C2-C3
 1.5 with sigma of 0.02
 C4-C3
 1.5 with sigma of 0.005
 C5-C3
 2.5 with sigma of 0.02
 C3-O3
 1.45 with sigma of 0.01
 C26-C24
 2.5 with sigma of 0.04
 C15-C11
 2.5 with sigma of 0.01
 C35-C31
 2.5 with sigma of 0.01
 C44-C31
 2.5 with sigma of 0.01
 C4-C71
 2.5 with sigma of 0.01
 C2-C4
 2.5 with sigma of 0.01
 C4-O5
 2.5 with sigma of 0.01
 O5-C4
 2.5 with sigma of 0.02
 O15-C12
 2.5 with sigma of 0.02
 O25-C26
 2.5 with sigma of 0.04
 C44-O45
 2.5 with sigma of 0.02
 C66-O65
 2.5 with sigma of 0.04
 C66-C64
 2.5 with sigma of 0.04
 C1-O2
 2.5 with sigma of 0.04
 O13-C14
 2.5 with sigma of 0.02
 O13-C12
 2.5 with sigma of 0.02
 C14-O15
 2.5 with sigma of 0.04
 O24-C23
 2.5 with sigma of 0.04
 C13-C15
 2.5 with sigma of 0.04
 O14-C13
 2.5 with sigma of 0.04
 O24-C25
 2.5 with sigma of 0.04
 C25-O24
 2.5 with sigma of 0.01
 O62-C61
 2.5 with sigma of 0.04
 O62-C63
 2.5 with sigma of 0.04
 C15-C13
 2.5 with sigma of 0.04
 C13-O14
 2.5 with sigma of 0.04
 O14-C15
 2.5 with sigma of 0.04
 C35-C33
 2.5 with sigma of 0.04
 C33-C31
 2.5 with sigma of 0.04
 C32-O35
 2.5 with sigma of 0.04
 C31-C35
 2.5 with sigma of 0.04
 C63-C61
 2.5 with sigma of 0.04
 C72-O75
 2.5 with sigma of 0.04
 C31-O32
 2.5 with sigma of 0.04
 C24-O23
 2.5 with sigma of 0.04
 C72-O4
 2.5 with sigma of 0.04
 C74-C76
 2.5 with sigma of 0.01
 C61-C74
 2.5 with sigma of 0.04
 O73-C74
 2.5 with sigma of 0.02
 C72-O73
 2.5 with sigma of 0.02
 C24-C11
 2.5 with sigma of 0.01
 O23-C24
 2.5 with sigma of 0.02
 O23-C22
 2.5 with sigma of 0.02
 C41-C43
 2.5 with sigma of 0.01
 O43-C42
 2.5 with sigma of 0.01
 O42-C43
 2.5 with sigma of 0.01
 O42-C41
 2.5 with sigma of 0.01
 O75-C72
 2.5 with sigma of 0.01
 C32-C34
 2.5 with sigma of 0.04
 C34-C32
 2.5 with sigma of 0.04
 O35-C34
 2.5 with sigma of 0.04
 O33-C34
 2.5 with sigma of 0.04
 C34-C21
 2.5 with sigma of 0.01
 C34-O33
 2.45 with sigma of 0.01
 O33-C32
 2.45 with sigma of 0.01
 C34-C36
 2.5 with sigma of 0.01
 O36-C35
 2.4 with sigma of 0.02
 C53-C55
 2.5 with sigma of 0.04
 C54-C41
 2.5 with sigma of 0.02
 C54-C52
 2.5 with sigma of 0.02
 C41-C54
 2.5 with sigma of 0.01
 O52-C51
 2.5 with sigma of 0.04
 O52-C53
 2.5 with sigma of 0.04
 C53-O52
 2.5 with sigma of 0.01
 C52-O55
 2.5 with sigma of 0.01
 C54-O55
 2.5 with sigma of 0.04
 O55-C56
 2.5 with sigma of 0.04
 C56-C54
 2.5 with sigma of 0.04
 O55-C54
 2.5 with sigma of 0.04
 C54-C56
 2.5 with sigma of 0.04
 C56-O55
 2.5 with sigma of 0.04
 C55-C51 = C54-O55
 2.5 with sigma of 0.04
 C55-C51
 2.5 with sigma of 0.01
 C41-C45
 2.5 with sigma of 0.04
 C42-C44
 2.5 with sigma of 0.04
 C43-C45
 2.5 with sigma of 0.04
 C43-C41
 2.5 with sigma of 0.04
 C45-C41
 2.5 with sigma of 0.04
 C11-C13
 2.5 with sigma of 0.04
 C12-C14
 2.5 with sigma of 0.04
 C61-C65
 2.5 with sigma of 0.04
 C71-C75
 2.5 with sigma of 0.04
 C71-C73
 2.5 with sigma of 0.04
 C75-C73
 2.5 with sigma of 0.04
 O73-C72
 2.5 with sigma of 0.04
 C74-O73
 2.5 with sigma of 0.04
 O45-C44
 2.5 with sigma of 0.04
 O45-C42
 2.5 with sigma of 0.04
 O25-C24
 2.5 with sigma of 0.04
 O65-C64
 2.5 with sigma of 0.04
 O75-C76
 2.5 with sigma of 0.04
 O76-C75
 2.5 with sigma of 0.04
 O26-C25
 2.5 with sigma of 0.04
 C26-O25
 2.5 with sigma of 0.04
 O75-C74
 2.5 with sigma of 0.04
 C5-O4
 2.5 with sigma of 0.04
 O14-C2
 2.5 with sigma of 0.04
 C21-C25
 2.5 with sigma of 0.04
 C23-O24
 2.5 with sigma of 0.04
 C36-C34
 2.5 with sigma of 0.04
 C36-O35
 2.5 with sigma of 0.04
 C21-O22
 2.5 with sigma of 0.04
 C71-O72
 2.5 with sigma of 0.04
 C71-C4
 2.5 with sigma of 0.04
 O4-C5
 2.5 with sigma of 0.04
 O4-C72
 2.5 with sigma of 0.04
 O4-O75
 2.5 with sigma of 0.04
 C64-C62
 2.5 with sigma of 0.04
 C63-C65
 2.5 with sigma of 0.04
 C64-O65
 2.5 with sigma of 0.04
 C65-C61
 2.5 with sigma of 0.04
 C61-C63
 2.5 with sigma of 0.04
 C62-C64
 2.5 with sigma of 0.04
 C1-C14
 2.5 with sigma of 0.04
 C51-C55
 2.5 with sigma of 0.04
 O2-C1
 2.5 with sigma of 0.04
 C6-O5
 2.5 with sigma of 0.04
 C6-C4
 2.5 with sigma of 0.04
 O25-C22
 2.5 with sigma of 0.01
 C21-C23
 2.5 with sigma of 0.01
 C22-C24
 2.5 with sigma of 0.01
 C23-C25
 2.5 with sigma of 0.01
 C24-O25
 2.5 with sigma of 0.01
 C14-C1
 2.5 with sigma of 0.01
 C51-C64
 2.5 with sigma of 0.01
 C1-C3
 2.5 with sigma of 0.04
 C3-O2
 2.5 with sigma of 0.04
 O4-C3
 2.5 with sigma of 0.04
 C3-C1
 2.5 with sigma of 0.01
 O3-C2
 2.5 with sigma of 0.04
 O3-C4
 2.5 with sigma of 0.04
3. Rigid bond restraints
 C44
 with sigma for 1-2 distances of 0.01 and sigma for 1-3 distances of 0.01
 O36
 with sigma for 1-2 distances of 0.01 and sigma for 1-3 distances of 0.001
 O16
 with sigma for 1-2 distances of 0.01 and sigma for 1-3 distances of 0.01
4. Uiso/Uaniso restraints and constraints
All non-hydrogen atoms have similar U: within 2A with sigma of 0.04 and sigma
for terminal atoms of 0.08
: with sigma of 0.001 and sigma for terminal atoms of 0.00001
: with sigma of 0.001 and sigma for terminal atoms of 0.0001
: with sigma of 0.05 and sigma for terminal atoms of 0.01
: with sigma of 0.1 and sigma for terminal atoms of 0.2
Uanis(K2) \\sim Ueq, Uanis(K1) \\sim Ueq, Uanis(K3) \\sim Ueq: with sigma of
0.1 and sigma for terminal atoms of 0.2
5. Rigid body (RIGU) restrains
 All non-hydrogen atoms
 with sigma for 1-2 distances of 0.004 and sigma for 1-3 distances of 0.004
6. Others
 Uiso(O2)=Uiso(O3)=Uiso(O4)=Uiso(O5)=Uiso(O6)=Uiso(O12)=Uiso(O13)=Uiso(O14)=
 Uiso(O15)=Uiso(O16)=Uiso(O22)=Uiso(O23)=Uiso(O24)=Uiso(O25)=Uiso(O26)=
 Uiso(O32)=Uiso(O33)=Uiso(O34)=Uiso(O35)=Uiso(O36)=Uiso(O42)=Uiso(O43)=
 Uiso(O44)=Uiso(O45)=Uiso(O46)=Uiso(O52)=Uiso(O53)=Uiso(O54)=Uiso(O55)=
 Uiso(O56)=Uiso(O62)=Uiso(O63)=Uiso(O64)=Uiso(O65)=Uiso(O66)=Uiso(O72)=
 Uiso(O73)=Uiso(O74)=Uiso(O75)=Uiso(O76)=FVAR(1)
 Uiso(OA)=Uiso(OB)=FVAR(2)
7.a Ternary CH refined with riding coordinates:
 C1(H1), C2(H2), C3(H3), C4(H4), C5(H5), C11(H11), C12(H12), C13(H13),
 C14(H14), C15(H15), C21(H21), C22(H22), C23(H23), C24(H24), C25(H25), C31(H31),
  C32(H32), C33(H33), C34(H34), C35(H35), C41(H41), C42(H42), C43(H43),
 C44(H44), C45(H45), C51(H51), C52(H52), C53(H53), C54(H54), C55(H55), C61(H61),
  C62(H62), C63(H63), C64(H64), C65(H65), C71(H71), C72(H72), C73(H73),
 C74(H74), C75(H75)
7.b Secondary CH2 refined with riding coordinates:
 C6(H6A,H6B), C16(H16A,H16B), C26(H26A,H26B), C36(H36A,H36B), C46(H46A,H46B),
 C56(H56A,H56B), C66(H66A,H66B), C76(H76A,H76B)
7.c Tetrahedral OH refined with riding coordinates:
 O2(H2A), O3(H3A), O6(H6), O12(H12A), O13(H13A), O16(H16), O22(H22A),
 O23(H23A), O26(H26), O32(H32A), O33(H33A), O36(H36), O42(H42A), O43(H43A),
 O46(H46), O52(H52A), O53(H53A), O56(H56), O62(H62A), O63(H63A), O66(H66),
 O72(H72A), O73(H73A), O76(H76)
;
_olex2_exptl_crystal_mounting_method
'Crystal coated in isopropanol:water mother liquor and mounted in a quarts capillary'
_olex2_submission_special_instructions 'No special instructions were received'
_oxdiff_exptl_absorpt_empirical_details
;
Empirical correction (ABSPACK) includes:
- Absorption correction using spherical harmonics
- Frame scaling
;
_oxdiff_exptl_absorpt_empirical_full_max 2.496
_oxdiff_exptl_absorpt_empirical_full_min 0.599

loop_
_space_group_symop_id
_space_group_symop_operation_xyz
1 'x, y, z'
2 '-y, x-y, z'
3 '-x+y, -x, z'
4 'x-y, -y, -z'
5 '-x, -x+y, -z'
6 'y, x, -z'
7 'x+2/3, y+1/3, z+1/3'
8 '-y+2/3, x-y+1/3, z+1/3'
9 '-x+y+2/3, -x+1/3, z+1/3'
10 'x-y+2/3, -y+1/3, -z+1/3'
11 '-x+2/3, -x+y+1/3, -z+1/3'
12 'y+2/3, x+1/3, -z+1/3'
13 'x+1/3, y+2/3, z+2/3'
14 '-y+1/3, x-y+2/3, z+2/3'
15 '-x+y+1/3, -x+2/3, z+2/3'
16 'x-y+1/3, -y+2/3, -z+2/3'
17 '-x+1/3, -x+y+2/3, -z+2/3'
18 'y+1/3, x+2/3, -z+2/3'

loop_
_atom_site_label
_atom_site_type_symbol
_atom_site_fract_x
_atom_site_fract_y
_atom_site_fract_z
_atom_site_U_iso_or_equiv
_atom_site_adp_type
_atom_site_occupancy
_atom_site_site_symmetry_order
_atom_site_calc_flag
_atom_site_refinement_flags_posn
_atom_site_refinement_flags_adp
_atom_site_refinement_flags_occupancy
C1 C 0.7440(5) 0.6619(8) 0.4083(8) 0.148(16) Uiso 1 1 d D U .
H1 H 0.7530 0.6789 0.3817 0.177 Uiso 1 1 calc R . .
C2 C 0.7326(8) 0.6746(6) 0.4518(10) 0.148(17) Uiso 1 1 d D U .
H2 H 0.7168 0.6825 0.4386 0.177 Uiso 1 1 calc R . .
C3 C 0.7122(8) 0.6511(7) 0.4881(9) 0.176(19) Uiso 1 1 d D U .
H3 H 0.7284 0.6434 0.5002 0.212 Uiso 1 1 calc R . .
C4 C 0.6796(7) 0.6160(6) 0.4766(9) 0.128(16) Uiso 1 1 d D U .
H4 H 0.6599 0.6201 0.4683 0.154 Uiso 1 1 calc R . .
C5 C 0.6884(9) 0.6004(6) 0.4344(10) 0.158(17) Uiso 1 1 d D U .
H5 H 0.7039 0.5921 0.4473 0.190 Uiso 1 1 calc R . .
C6 C 0.6598(10) 0.5688(9) 0.4084(17) 0.25(2) Uiso 1 1 d D U .
H6A H 0.6692 0.5614 0.3822 0.294 Uiso 1 1 calc R . .
H6B H 0.6460 0.5488 0.4294 0.294 Uiso 1 1 calc R . .
C11 C 0.8624(6) 0.6661(8) 0.3673(10) 0.090(12) Uiso 1 1 d D U .
H11 H 0.8827 0.6726 0.3462 0.108 Uiso 1 1 calc R . .
C12 C 0.8615(7) 0.6980(6) 0.3838(13) 0.131(16) Uiso 1 1 d D U .
H12 H 0.8591 0.7089 0.3546 0.158 Uiso 1 1 calc R . .
C13 C 0.8294(7) 0.6906(7) 0.4134(14) 0.148(17) Uiso 1 1 d D U .
H13 H 0.8330 0.6817 0.4438 0.178 Uiso 1 1 calc R . .
C14 C 0.7983(6) 0.6594(7) 0.3917(11) 0.089(13) Uiso 1 1 d D U .
H14 H 0.7933 0.6685 0.3625 0.107 Uiso 1 1 calc R . .
C15 C 0.7978(6) 0.6265(7) 0.3773(11) 0.089(13) Uiso 1 1 d D U .
H15 H 0.8016 0.6143 0.4042 0.106 Uiso 1 1 calc R . .
C16 C 0.7671(9) 0.6015(9) 0.3462(11) 0.110(14) Uiso 1 1 d D U .
H16A H 0.7679 0.5797 0.3415 0.132 Uiso 1 1 calc R . .
H16B H 0.7448 0.5954 0.3620 0.132 Uiso 1 1 calc R . .
C21 C 0.9379(7) 0.6208(6) 0.4599(8) 0.066(11) Uiso 1 1 d D U .
H21 H 0.9603 0.6205 0.4618 0.079 Uiso 1 1 calc R . .
C22 C 0.9472(9) 0.6595(8) 0.4700(12) 0.174(19) Uiso 1 1 d D U .
H22 H 0.9657 0.6731 0.4463 0.209 Uiso 1 1 calc R . .
C23 C 0.9193(10) 0.6666(8) 0.4570(15) 0.21(2) Uiso 1 1 d D U .
H23 H 0.9049 0.6584 0.4860 0.247 Uiso 1 1 calc R . .
C24 C 0.8921(9) 0.6435(8) 0.4216(14) 0.22(2) Uiso 1 1 d D U .
H24 H 0.9064 0.6567 0.3939 0.264 Uiso 1 1 calc R . .
C25 C 0.8909(8) 0.6105(7) 0.4086(12) 0.172(18) Uiso 1 1 d D U .
H25 H 0.8775 0.5947 0.4352 0.207 Uiso 1 1 calc R . .
C26 C 0.8737(8) 0.5868(9) 0.3660(10) 0.134(16) Uiso 1 1 d D U .
H26A H 0.8677 0.5626 0.3737 0.161 Uiso 1 1 calc R . .
H26B H 0.8518 0.5866 0.3583 0.161 Uiso 1 1 calc R . .
C31 C 0.9337(7) 0.5443(8) 0.6147(9) 0.21(2) Uiso 1 1 d D U .
H31 H 0.9418 0.5294 0.6303 0.247 Uiso 1 1 calc R . .
C32 C 0.9600(11) 0.5830(7) 0.6143(12) 0.21(2) Uiso 1 1 d D U .
H32 H 0.9820 0.5854 0.6008 0.256 Uiso 1 1 calc R . .
C33 C 0.9515(8) 0.6072(6) 0.5853(8) 0.154(17) Uiso 1 1 d D U .
H33 H 0.9329 0.6091 0.6026 0.185 Uiso 1 1 calc R . .
C34 C 0.9362(9) 0.5914(6) 0.5373(8) 0.166(18) Uiso 1 1 d D U .
H34 H 0.9550 0.5904 0.5193 0.199 Uiso 1 1 calc R . .
C35 C 0.9061(8) 0.5539(6) 0.5429(8) 0.20(2) Uiso 1 1 d D U .
H35 H 0.8881 0.5555 0.5619 0.242 Uiso 1 1 calc R . .
C36 C 0.8885(7) 0.5376(9) 0.4964(11) 0.24(3) Uiso 1 1 d D U .
H36A H 0.8672 0.5148 0.5021 0.289 Uiso 1 1 calc R . .
H36B H 0.8815 0.5530 0.4805 0.289 Uiso 1 1 calc R . .
C41 C 0.8373(5) 0.4902(5) 0.7522(9) 0.096(13) Uiso 1 1 d D U .
H41 H 0.8302 0.4764 0.7818 0.116 Uiso 1 1 calc R . .
C42 C 0.8673(7) 0.5270(6) 0.7624(9) 0.111(14) Uiso 1 1 d D U .
H42 H 0.8846 0.5212 0.7759 0.133 Uiso 1 1 calc R . .
C43 C 0.8868(8) 0.5454(6) 0.7164(8) 0.105(14) Uiso 1 1 d D U .
H43 H 0.8706 0.5527 0.7026 0.126 Uiso 1 1 calc R . .
C44 C 0.8876(7) 0.5219(7) 0.6785(9) 0.076(12) Uiso 1 1 d D U .
H44 H 0.9060 0.5163 0.6881 0.091 Uiso 1 1 calc R . .
C45 C 0.8546(8) 0.4870(7) 0.6717(9) 0.084(12) Uiso 1 1 d D U .
H45 H 0.8372 0.4932 0.6595 0.101 Uiso 1 1 calc R . .
C46 C 0.8580(9) 0.4655(8) 0.6331(11) 0.082(12) Uiso 1 1 d D U .
H46A H 0.8689 0.4801 0.6051 0.098 Uiso 1 1 calc R . .
H46B H 0.8348 0.4458 0.6244 0.098 Uiso 1 1 calc R . .
C51 C 0.7062(7) 0.4666(8) 0.7808(10) 0.129(15) Uiso 1 1 d D U .
H51 H 0.6830 0.4531 0.7964 0.155 Uiso 1 1 calc R . .
C52 C 0.7348(7) 0.4894(7) 0.8172(10) 0.097(13) Uiso 1 1 d D U .
H52 H 0.7366 0.4739 0.8410 0.116 Uiso 1 1 calc R . .
C53 C 0.7704(8) 0.5103(8) 0.7909(13) 0.115(14) Uiso 1 1 d D U .
H53 H 0.7709 0.5284 0.7695 0.138 Uiso 1 1 calc R . .
C54 C 0.7785(5) 0.4853(7) 0.7660(9) 0.047(10) Uiso 1 1 d D U .
H54 H 0.7801 0.4702 0.7907 0.056 Uiso 1 1 calc R . .
C55 C 0.7497(7) 0.4604(8) 0.7317(10) 0.087(13) Uiso 1 1 d D U .
H55 H 0.7473 0.4772 0.7108 0.105 Uiso 1 1 calc R . .
C56 C 0.7554(10) 0.4383(9) 0.6973(10) 0.142(17) Uiso 1 1 d D U .
H56A H 0.7350 0.4238 0.6773 0.170 Uiso 1 1 calc R . .
H56B H 0.7769 0.4512 0.6785 0.170 Uiso 1 1 calc R . .
C61 C 0.6261(10) 0.5114(9) 0.6923(13) 0.20(2) Uiso 1 1 d D U .
H61 H 0.6032 0.5108 0.6940 0.237 Uiso 1 1 calc R . .
C62 C 0.6485(10) 0.5324(9) 0.7339(14) 0.146(17) Uiso 1 1 d D U .
H62 H 0.6343 0.5234 0.7630 0.175 Uiso 1 1 calc R . .
C63 C 0.6809(10) 0.5275(9) 0.7383(13) 0.176(19) Uiso 1 1 d D U .
H63 H 0.6972 0.5391 0.7116 0.211 Uiso 1 1 calc R . .
C64 C 0.6701(11) 0.4891(9) 0.7407(14) 0.165(18) Uiso 1 1 d D U .
H64 H 0.6552 0.4770 0.7684 0.198 Uiso 1 1 calc R . .
C65 C 0.6523(11) 0.4720(9) 0.6939(12) 0.119(15) Uiso 1 1 d D U .
H65 H 0.6682 0.4850 0.6674 0.143 Uiso 1 1 calc R . .
C66 C 0.6396(12) 0.4325(9) 0.6890(17) 0.176(19) Uiso 1 1 d D U .
H66A H 0.6588 0.4274 0.6936 0.212 Uiso 1 1 calc R . .
H66B H 0.6281 0.4230 0.6587 0.212 Uiso 1 1 calc R . .
C71 C 0.6320(7) 0.5729(6) 0.5292(9) 0.184(19) Uiso 1 1 d D U .
H71 H 0.6203 0.5786 0.5036 0.221 Uiso 1 1 calc R . .
C72 C 0.6242(10) 0.5863(8) 0.5738(9) 0.19(2) Uiso 1 1 d D U .
H72 H 0.5984 0.5733 0.5791 0.233 Uiso 1 1 calc R . .
C73 C 0.6417(11) 0.5803(8) 0.6153(11) 0.134(16) Uiso 1 1 d D U .
H73 H 0.6671 0.5935 0.6077 0.161 Uiso 1 1 calc R . .
C74 C 0.6319(12) 0.5419(8) 0.6126(11) 0.148(17) Uiso 1 1 d D U .
H74 H 0.6061 0.5286 0.6179 0.177 Uiso 1 1 calc R . .
C75 C 0.6373(9) 0.5284(7) 0.5653(10) 0.120(15) Uiso 1 1 d D U .
H75 H 0.6626 0.5379 0.5583 0.144 Uiso 1 1 calc R . .
C76 C 0.6165(8) 0.4878(7) 0.5636(13) 0.167(19) Uiso 1 1 d D U .
H76A H 0.6175 0.4807 0.5312 0.200 Uiso 1 1 calc R . .
H76B H 0.6289 0.4792 0.5834 0.200 Uiso 1 1 calc R . .
K1 K 0.8933(2) 0.7918(3) 0.4184(4) 0.130(4) Uani 1 1 d D U .
K2 K 0.6667 0.6395(4) 0.3333 0.306(16) Uani 1 2 d DS TU P
K3 K 0.9736(5) 0.6402(5) 0.3333 0.258(12) Uani 1 2 d S TU P
O2 O 0.7650(7) 0.7072(6) 0.4612(10) 0.160(3) Uiso 1 1 d D U .
H2A H 0.7674 0.7106 0.4901 0.240 Uiso 1 1 calc R . .
O3 O 0.7027(7) 0.6630(7) 0.5319(8) 0.160(3) Uiso 1 1 d D U .
H3A H 0.7187 0.6831 0.5387 0.240 Uiso 1 1 calc R . .
O4 O 0.6703(6) 0.5942(7) 0.5193(9) 0.160(3) Uiso 1 1 d D U .
O5 O 0.7096(7) 0.6255(7) 0.3969(7) 0.160(3) Uiso 1 1 d D U .
O6 O 0.6391(8) 0.5854(8) 0.3916(11) 0.160(3) Uiso 1 1 d D U .
H6 H 0.6184 0.5734 0.4006 0.240 Uiso 1 1 calc R . .
O12 O 0.8909(7) 0.7271(7) 0.4092(10) 0.160(3) Uiso 1 1 d D U .
H12A H 0.8974 0.7191 0.4308 0.240 Uiso 1 1 calc R . .
O13 O 0.8267(7) 0.7210(7) 0.4260(10) 0.160(3) Uiso 1 1 d D U .
H13A H 0.8057 0.7149 0.4307 0.240 Uiso 1 1 calc R . .
O14 O 0.7666(6) 0.6480(7) 0.4219(9) 0.160(3) Uiso 1 1 d D U .
O15 O 0.8280(7) 0.6415(7) 0.3430(8) 0.160(3) Uiso 1 1 d D U .
O16 O 0.7683(8) 0.6174(8) 0.3002(11) 0.160(3) Uiso 1 1 d D U .
H16 H 0.7884 0.6259 0.2890 0.240 Uiso 1 1 calc R . .
O22 O 0.9653(7) 0.6741(8) 0.5143(9) 0.160(3) Uiso 1 1 d D U .
H22A H 0.9660 0.6930 0.5195 0.240 Uiso 1 1 calc R . .
O23 O 0.9264(7) 0.7026(6) 0.4557(9) 0.160(3) Uiso 1 1 d D U .
H23A H 0.9451 0.7150 0.4413 0.240 Uiso 1 1 calc R . .
O24 O 0.8674(7) 0.6529(7) 0.4152(11) 0.160(3) Uiso 1 1 d D U .
O25 O 0.9253(7) 0.6111(6) 0.4114(9) 0.160(3) Uiso 1 1 d D U .
O26 O 0.8973(8) 0.5991(7) 0.3252(10) 0.160(3) Uiso 1 1 d D U .
H26 H 0.8866 0.6006 0.3020 0.240 Uiso 1 1 calc R . .
O32 O 0.9693(8) 0.5996(7) 0.6600(10) 0.160(3) Uiso 1 1 d D U .
H32A H 0.9525 0.5889 0.6783 0.240 Uiso 1 1 calc R . .
O33 O 0.9815(7) 0.6426(5) 0.5821(9) 0.160(3) Uiso 1 1 d D U .
H33A H 0.9756 0.6555 0.5681 0.240 Uiso 1 1 calc R . .
O34 O 0.9188(7) 0.6050(8) 0.5045(10) 0.160(3) Uiso 1 1 d D U .
O35 O 0.9154(8) 0.5306(5) 0.5698(10) 0.160(3) Uiso 1 1 d D U .
O36 O 0.9130(8) 0.5326(8) 0.4665(9) 0.160(3) Uiso 1 1 d D U .
H36 H 0.9036 0.5117 0.4581 0.240 Uiso 1 1 calc R . .
O42 O 0.8656(7) 0.5469(6) 0.7985(7) 0.160(3) Uiso 1 1 d D U .
H42A H 0.8735 0.5675 0.7894 0.240 Uiso 1 1 calc R . .
O43 O 0.9184(6) 0.5793(6) 0.7243(10) 0.160(3) Uiso 1 1 d D U .
H43A H 0.9192 0.5851 0.7522 0.240 Uiso 1 1 calc R . .
O44 O 0.8989(7) 0.5395(8) 0.6327(9) 0.160(3) Uiso 1 1 d D U .
O45 O 0.8395(7) 0.4689(6) 0.7150(10) 0.160(3) Uiso 1 1 d D U .
O46 O 0.8813(8) 0.4523(8) 0.6535(10) 0.160(3) Uiso 1 1 d . U .
H46 H 0.8881 0.4609 0.6801 0.240 Uiso 1 1 calc R . .
O52 O 0.7227(7) 0.5115(7) 0.8399(9) 0.160(3) Uiso 1 1 d D U .
H52A H 0.7385 0.5261 0.8572 0.240 Uiso 1 1 calc R . .
O53 O 0.7958(8) 0.5246(8) 0.8257(11) 0.160(3) Uiso 1 1 d . U .
H53A H 0.8060 0.5464 0.8243 0.240 Uiso 1 1 calc R . .
O54 O 0.8106(7) 0.4993(8) 0.7390(10) 0.160(3) Uiso 1 1 d D U .
O55 O 0.7150(6) 0.4425(5) 0.7559(8) 0.160(3) Uiso 1 1 d D U .
O56 O 0.7590(8) 0.4194(8) 0.7377(11) 0.160(3) Uiso 1 1 d D U .
H56 H 0.7801 0.4257 0.7416 0.240 Uiso 1 1 calc R . .
O62 O 0.6598(8) 0.5699(8) 0.7289(10) 0.160(3) Uiso 1 1 d D U .
H62A H 0.6487 0.5752 0.7476 0.240 Uiso 1 1 calc R . .
O63 O 0.6979(8) 0.5438(8) 0.7829(10) 0.160(3) Uiso 1 1 d D U .
H63A H 0.7074 0.5331 0.7940 0.240 Uiso 1 1 calc R . .
O64 O 0.7042(9) 0.4881(8) 0.7405(10) 0.160(3) Uiso 1 1 d D U .
O65 O 0.6195(8) 0.4753(8) 0.6915(10) 0.160(3) Uiso 1 1 d D U .
O66 O 0.6112(8) 0.4181(8) 0.7335(10) 0.160(3) Uiso 1 1 d . U .
H66 H 0.6195 0.4123 0.7556 0.240 Uiso 1 1 calc R . .
O72 O 0.6354(8) 0.6236(7) 0.5650(10) 0.160(3) Uiso 1 1 d D U .
H72A H 0.6429 0.6349 0.5898 0.240 Uiso 1 1 calc R . .
O73 O 0.6390(8) 0.5943(7) 0.6602(9) 0.160(3) Uiso 1 1 d D U .
H73A H 0.6571 0.6000 0.6758 0.192 Uiso 1 1 calc R . .
O74 O 0.6480(8) 0.5376(8) 0.6587(12) 0.160(3) Uiso 1 1 d D U .
O75 O 0.6185(7) 0.5352(6) 0.5254(9) 0.160(3) Uiso 1 1 d D U .
O76 O 0.5794(8) 0.4695(7) 0.5782(10) 0.160(3) Uiso 1 1 d D U .
H76 H 0.5700 0.4808 0.5693 0.240 Uiso 1 1 calc R . .
OA O 0.7557(10) 0.7013(11) 0.5861(14) 0.228(12) Uiso 1 1 d . U .
OB O 0.9576(11) 0.7070(10) 0.5701(14) 0.228(12) Uiso 1 1 d . U .

loop_
_atom_site_aniso_label
_atom_site_aniso_U_11
_atom_site_aniso_U_22
_atom_site_aniso_U_33
_atom_site_aniso_U_23
_atom_site_aniso_U_13
_atom_site_aniso_U_12
K1 0.076(8) 0.163(10) 0.176(10) -0.079(8) -0.038(7) 0.079(8)
K2 0.46(4) 0.144(11) 0.42(3) -0.141(15) -0.28(3) 0.230(18)
K3 0.203(16) 0.203(16) 0.39(3) -0.068(10) 0.068(10) 0.119(18)

loop_
_atom_type_symbol
_atom_type_description
_atom_type_scat_dispersion_real
_atom_type_scat_dispersion_imag
_atom_type_scat_source
C C 0.0033 0.0016 'International Tables Vol C Tables 4.2.6.8 and 6.1.1.4'
H H 0.0000 0.0000 'International Tables Vol C Tables 4.2.6.8 and 6.1.1.4'
K K 0.2009 0.2494 'International Tables Vol C Tables 4.2.6.8 and 6.1.1.4'
O O 0.0106 0.0060 'International Tables Vol C Tables 4.2.6.8 and 6.1.1.4'

loop_
_geom_angle_atom_site_label_1
_geom_angle_atom_site_label_2
_geom_angle_atom_site_label_3
_geom_angle
_geom_angle_site_symmetry_1
_geom_angle_site_symmetry_3
C2 C1 H1 114.8 . .
C2 C1 O5 102.1(13) . .
O5 C1 H1 114.8 . .
O14 C1 H1 114.8 . .
O14 C1 C2 111(2) . .
O14 C1 O5 98(2) . .
C1 C2 H2 103.5 . .
C3 C2 C1 121.7(19) . .
C3 C2 H2 103.5 . .
C3 C2 O2 122(3) . .
O2 C2 C1 99.7(19) . .
O2 C2 H2 103.5 . .
C2 C3 H3 101.6 . .
C2 C3 C4 120.8(17) . .
C2 C3 O3 123(2) . .
C4 C3 H3 101.6 . .
O3 C3 H3 101.6 . .
O3 C3 C4 104.4(19) . .
C3 C4 H4 109.4 . .
C3 C4 C5 107.5(14) . .
C5 C4 H4 109.4 . .
O4 C4 C3 107(2) . .
O4 C4 H4 109.4 . .
O4 C4 C5 114(2) . .
C4 C5 H5 104.4 . .
C6 C5 C4 121(3) . .
C6 C5 H5 104.4 . .
O5 C5 C4 116.1(13) . .
O5 C5 H5 104.4 . .
O5 C5 C6 105(2) . .
C5 C6 H6A 112.2 . .
C5 C6 H6B 112.2 . .
H6A C6 H6B 109.8 . .
O6 C6 C5 98(3) . .
O6 C6 H6A 112.2 . .
O6 C6 H6B 112.2 . .
C12 C11 H11 111.3 . .
C12 C11 O15 109(2) . .
C12 C11 O24 99(3) . .
O15 C11 H11 111.3 . .
O15 C11 O24 115(2) . .
O24 C11 H11 111.3 . .
C11 C12 H12 104.5 . .
C11 C12 C13 115(2) . .
C13 C12 H12 104.5 . .
O12 C12 C11 123(3) . .
O12 C12 H12 104.5 . .
O12 C12 C13 103(2) . .
C12 C13 H13 104.5 . .
C14 C13 C12 107(2) . .
C14 C13 H13 104.5 . .
O13 C13 C12 116(2) . .
O13 C13 H13 104.5 . .
O13 C13 C14 119(2) . .
C13 C14 H14 105.1 . .
C15 C14 C13 124(2) . .
C15 C14 H14 105.1 . .
C15 C14 O14 106(2) . .
O14 C14 C13 110(2) . .
O14 C14 H14 105.1 . .
C14 C15 H15 112.7 . .
C14 C15 C16 116(3) . .
C14 C15 O15 99.8(19) . .
C16 C15 H15 112.7 . .
O15 C15 H15 112.7 . .
O15 C15 C16 102(3) . .
C15 C16 H16A 109.3 . .
C15 C16 H16B 109.3 . .
H16A C16 H16B 108.0 . .
O16 C16 C15 111(3) . .
O16 C16 H16A 109.3 . .
O16 C16 H16B 109.3 . .
C22 C21 H21 106.3 . .
O25 C21 H21 106.3 . .
O25 C21 C22 110.2(14) . .
O25 C21 O34 129(3) . .
O34 C21 H21 106.3 . .
O34 C21 C22 97(2) . .
C21 C22 H22 102.7 . .
C23 C22 C21 113.3(16) . .
C23 C22 H22 102.7 . .
C23 C22 O22 117(3) . .
O22 C22 C21 115(2) . .
O22 C22 H22 102.7 . .
C22 C23 H23 99.5 . .
C22 C23 C24 119.8(16) . .
C24 C23 H23 99.5 . .
O23 C23 C22 120(2) . .
O23 C23 H23 99.5 . .
O23 C23 C24 112(2) . .
C23 C24 H24 94.6 . .
C25 C24 C23 117.3(13) . .
C25 C24 H24 94.6 . .
O24 C24 C23 111.8(19) . .
O24 C24 H24 94.6 . .
O24 C24 C25 128.9(19) . .
C24 C25 H25 102.2 . .
C24 C25 C26 129(3) . .
C24 C25 O25 115.4(16) . .
C26 C25 H25 102.2 . .
O25 C25 H25 102.2 . .
O25 C25 C26 101.8(18) . .
C25 C26 H26A 109.4 . .
C25 C26 H26B 109.4 . .
H26A C26 H26B 108.0 . .
O26 C26 C25 111(2) . .
O26 C26 H26A 109.4 . .
O26 C26 H26B 109.4 . .
C32 C31 H31 115.0 . .
C32 C31 O44 108(3) . .
O35 C31 H31 115.0 . .
O35 C31 C32 114.2(19) . .
O35 C31 O44 86(2) . .
O44 C31 H31 115.0 . .
C31 C32 H32 106.2 . .
C31 C32 C33 118(2) . .
C33 C32 H32 106.2 . .
O32 C32 C31 115(3) . .
O32 C32 H32 106.2 . .
O32 C32 C33 104(3) . .
C32 C33 H33 106.7 . .
C34 C33 C32 112(2) . .
C34 C33 H33 106.7 . .
O33 C33 C32 111.8(16) . .
O33 C33 H33 106.7 . .
O33 C33 C34 112.9(14) . .
C33 C34 H34 107.2 . .
C35 C34 C33 110.3(16) . .
C35 C34 H34 107.2 . .
O34 C34 C33 125(3) . .
O34 C34 H34 107.2 . .
O34 C34 C35 99(2) . .
C34 C35 H35 105.7 . .
C36 C35 C34 112.5(10) . .
C36 C35 H35 105.7 . .
O35 C35 C34 114(2) . .
O35 C35 H35 105.7 . .
O35 C35 C36 112(2) . .
C35 C36 H36A 109.8 . .
C35 C36 H36B 109.8 . .
H36A C36 H36B 108.2 . .
O36 C36 C35 109.5(15) . .
O36 C36 H36A 109.8 . .
O36 C36 H36B 109.8 . .
C42 C41 H41 109.3 . .
C42 C41 K1 106.1(18) . 8_655
K1 C41 H41 72.6 8_655 .
O45 C41 H41 109.3 . .
O45 C41 C42 121.8(19) . .
O45 C41 K1 49.7(15) . 8_655
O45 C41 O54 108(2) . .
O54 C41 H41 109.3 . .
O54 C41 C42 98(2) . .
O54 C41 K1 153.3(17) . 8_655
C41 C42 H42 99.6 . .
C41 C42 C43 110.7(15) . .
C43 C42 H42 99.6 . .
O42 C42 C41 121.7(18) . .
O42 C42 H42 99.6 . .
O42 C42 C43 119.3(18) . .
C42 C43 H43 101.8 . .
C44 C43 C42 116.2(19) . .
C44 C43 H43 101.8 . .
O43 C43 C42 113.5(17) . .
O43 C43 H43 101.8 . .
O43 C43 C44 118(2) . .
C43 C44 H44 105.9 . .
C45 C44 C43 117(2) . .
C45 C44 H44 105.9 . .
O44 C44 C43 113(2) . .
O44 C44 H44 105.9 . .
O44 C44 C45 109(2) . .
C44 C45 H45 104.3 . .
C46 C45 C44 113(2) . .
C46 C45 H45 104.3 . .
O45 C45 C44 113.4(19) . .
O45 C45 H45 104.3 . .
O45 C45 C46 116(3) . .
C45 C46 H46A 110.8 . .
C45 C46 H46B 110.8 . .
C45 C46 O46 105(3) . .
H46A C46 H46B 108.9 . .
O46 C46 H46A 110.8 . .
O46 C46 H46B 110.8 . .
C52 C51 H51 110.3 . .
O55 C51 H51 110.3 . .
O55 C51 C52 111.5(15) . .
O55 C51 O64 102(2) . .
O64 C51 H51 110.3 . .
O64 C51 C52 113(3) . .
C51 C52 H52 109.4 . .
C51 C52 C53 108(2) . .
C51 C52 K1 155.8(14) . 10_566
C53 C52 H52 109.4 . .
C53 C52 K1 91.6(16) . 10_566
K1 C52 H52 75.5 10_566 .
O52 C52 C51 106(2) . .
O52 C52 H52 109.4 . .
O52 C52 C53 114.2(17) . .
O52 C52 K1 51.5(14) . 10_566
C52 C53 H53 112.5 . .
C54 C53 C52 110(2) . .
C54 C53 H53 112.5 . .
O53 C53 C52 106(3) . .
O53 C53 H53 112.5 . .
O53 C53 C54 104(3) . .
C53 C54 H54 106.3 . .
C53 C54 C55 114(2) . .
C55 C54 H54 106.3 . .
O54 C54 C53 119(2) . .
O54 C54 H54 106.3 . .
O54 C54 C55 104(2) . .
C54 C55 H55 101.9 . .
C56 C55 C54 122(2) . .
C56 C55 H55 101.9 . .
C56 C55 O55 115(2) . .
O55 C55 C54 110.0(17) . .
O55 C55 H55 101.9 . .
C55 C56 H56A 114.1 . .
C55 C56 H56B 114.1 . .
H56A C56 H56B 111.3 . .
O56 C56 C55 87(2) . .
O56 C56 H56A 114.1 . .
O56 C56 H56B 114.1 . .
C62 C61 H61 108.7 . .
C62 C61 K1 98(2) . 9_565
K1 C61 H61 68.2 9_565 .
O65 C61 H61 108.7 . .
O65 C61 C62 113(3) . .
O65 C61 K1 50.8(18) . 9_565
O74 C61 H61 108.7 . .
O74 C61 C62 94(3) . .
O74 C61 K1 168(2) . 9_565
O74 C61 O65 123(3) . .
C61 C62 H62 108.6 . .
C61 C62 C63 110(2) . .
C63 C62 H62 108.6 . .
O62 C62 C61 111(3) . .
O62 C62 H62 108.6 . .
O62 C62 C63 110(3) . .
C62 C63 H63 110.4 . .
C64 C63 C62 111(3) . .
C64 C63 H63 110.4 . .
O63 C63 C62 106(3) . .
O63 C63 H63 110.4 . .
O63 C63 C64 108(3) . .
C63 C64 H64 112.7 . .
C63 C64 C65 108(2) . .
C63 C64 O64 106(3) . .
C65 C64 H64 112.7 . .
O64 C64 H64 112.7 . .
O64 C64 C65 105(3) . .
C64 C65 H65 109.6 . .
C64 C65 C66 116(3) . .
C66 C65 H65 109.6 . .
O65 C65 C64 106(2) . .
O65 C65 H65 109.6 . .
O65 C65 C66 106(3) . .
C65 C66 H66A 112.1 . .
C65 C66 H66B 112.1 . .
C65 C66 O66 98(3) . .
H66A C66 H66B 109.8 . .
O66 C66 H66A 112.1 . .
O66 C66 H66B 112.1 . .
C72 C71 H71 105.6 . .
O4 C71 H71 105.6 . .
O4 C71 C72 109(2) . .
O75 C71 H71 105.6 . .
O75 C71 C72 117.6(13) . .
O75 C71 O4 113(2) . .
C71 C72 H72 108.5 . .
C73 C72 C71 111(2) . .
C73 C72 H72 108.5 . .
O72 C72 C71 106(2) . .
O72 C72 H72 108.5 . .
O72 C72 C73 114(3) . .
C72 C73 H73 104.5 . .
C72 C73 C74 106(3) . .
C74 C73 H73 104.5 . .
O73 C73 C72 118(2) . .
O73 C73 H73 104.5 . .
O73 C73 C74 119(2) . .
C73 C74 H74 104.8 . .
C73 C74 C75 118(2) . .
C73 C74 O74 101(2) . .
C75 C74 H74 104.8 . .
C75 C74 O74 122(3) . .
O74 C74 H74 104.8 . .
C74 C75 H75 111.8 . .
C74 C75 C76 111.0(19) . .
C76 C75 H75 111.8 . .
O75 C75 C74 112(3) . .
O75 C75 H75 111.8 . .
O75 C75 C76 98(2) . .
C75 C76 H76A 107.7 . .
C75 C76 H76B 107.7 . .
H76A C76 H76B 107.1 . .
O76 C76 C75 119(2) . .
O76 C76 H76A 107.7 . .
O76 C76 H76B 107.7 . .
C52 K1 C41 81.4(7) 10_566 15_664
C61 K1 C41 146.7(8) 14_654 15_664
C61 K1 C52 113.1(8) 14_654 10_566
O12 K1 C41 85.6(7) . 15_664
O12 K1 C52 128.9(8) . 10_566
O12 K1 C61 104.6(8) . 14_654
O12 K1 O13 55.8(7) . .
O12 K1 O45 90.4(8) . 15_664
O12 K1 O46 74.5(8) . 15_664
O12 K1 O53 91.1(9) . 10_566
O13 K1 C41 140.5(6) . 15_664
O13 K1 C52 114.4(8) . 10_566
O13 K1 C61 62.7(9) . 14_654
O13 K1 O53 111.2(8) . 10_566
O45 K1 C41 22.9(5) 15_664 15_664
O45 K1 C52 95.7(8) 15_664 10_566
O45 K1 C61 124.0(9) 15_664 14_654
O45 K1 O13 144.1(7) 15_664 .
O45 K1 O46 60.6(8) 15_664 15_664
O45 K1 O53 78.0(8) 15_664 10_566
O46 K1 C41 80.8(8) 15_664 15_664
O46 K1 C52 149.1(9) 15_664 10_566
O46 K1 C61 72.0(9) 15_664 14_654
O46 K1 O13 95.3(8) 15_664 .
O46 K1 O53 135.4(9) 15_664 10_566
O52 K1 C41 105.9(7) 10_566 15_664
O52 K1 C52 24.5(5) 10_566 10_566
O52 K1 C61 91.1(8) 10_566 14_654
O52 K1 O12 131.4(9) 10_566 .
O52 K1 O13 95.3(8) 10_566 .
O52 K1 O45 118.4(8) 10_566 15_664
O52 K1 O46 152.9(9) 10_566 15_664
O52 K1 O53 61.6(8) 10_566 10_566
O53 K1 C41 55.8(7) 10_566 15_664
O53 K1 C52 41.8(7) 10_566 10_566
O53 K1 C61 152.0(9) 10_566 14_654
O65 K1 C41 124.1(8) 14_654 15_664
O65 K1 C52 106.8(8) 14_654 10_566
O65 K1 C61 24.7(6) 14_654 14_654
O65 K1 O12 121.1(9) 14_654 .
O65 K1 O13 87.3(9) 14_654 .
O65 K1 O45 102.9(9) 14_654 15_664
O65 K1 O46 64.3(9) 14_654 15_664
O65 K1 O52 91.5(8) 14_654 10_566
O65 K1 O53 147.6(9) 14_654 10_566
O66 K1 C41 78.2(7) 14_654 15_664
O66 K1 C52 65.3(8) 14_654 10_566
O66 K1 C61 81.2(9) 14_654 14_654
O66 K1 O12 156.7(10) 14_654 .
O66 K1 O13 141.1(9) 14_654 .
O66 K1 O45 68.4(8) 14_654 15_664
O66 K1 O46 86.4(9) 14_654 15_664
O66 K1 O52 69.9(9) 14_654 10_566
O66 K1 O53 93.4(9) 14_654 10_566
O66 K1 O65 58.5(9) 14_654 14_654
O5 K2 O5 114.8(11) . 17_655
O5 K2 O72 112.3(7) 17_655 6_556
O5 K2 O72 82.1(6) . 6_556
O5 K2 O72 82.1(6) 17_655 14_654
O5 K2 O72 112.3(7) . 14_654
O5 K2 O73 136.1(6) . 6_556
O5 K2 O73 136.1(6) 17_655 14_654
O5 K2 O73 79.2(7) 17_655 6_556
O5 K2 O73 79.2(7) . 14_654
O6 K2 O5 58.1(9) . .
O6 K2 O5 78.8(8) . 17_655
O6 K2 O5 58.1(9) 17_655 17_655
O6 K2 O5 78.8(8) 17_655 .
O6 K2 O6 95.8(15) . 17_655
O6 K2 O72 150.8(10) . 14_654
O6 K2 O72 150.8(10) 17_655 6_556
O6 K2 O72 55.1(8) 17_655 14_654
O6 K2 O72 55.1(8) . 6_556
O6 K2 O73 135.4(9) 17_655 6_556
O6 K2 O73 87.2(9) 17_655 14_654
O6 K2 O73 87.2(9) . 6_556
O6 K2 O73 135.4(9) . 14_654
O72 K2 O72 154.1(11) 14_654 6_556
O73 K2 O72 54.8(7) 6_556 6_556
O73 K2 O72 110.8(7) 6_556 14_654
O73 K2 O72 54.8(7) 14_654 14_654
O73 K2 O72 110.8(7) 14_654 6_556
O73 K2 O73 120.8(12) 14_654 6_556
O25 K3 O25 107.9(11) . 18_545
O25 K3 O26 55.0(8) . .
O25 K3 O26 54.9(8) 18_545 18_545
O25 K3 O26 62.2(8) 18_545 .
O25 K3 O26 62.2(8) . 18_545
O25 K3 O33 146.8(7) . 15_664
O25 K3 O33 74.9(7) . 5_766
O25 K3 O33 146.8(7) 18_545 5_766
O25 K3 O33 74.9(7) 18_545 15_664
O26 K3 O26 55.5(12) . 18_545
O26 K3 O33 103.0(8) 18_545 5_766
O26 K3 O33 129.8(9) . 5_766
O26 K3 O33 129.8(9) 18_545 15_664
O26 K3 O33 103.0(8) . 15_664
O32 K3 O25 113.6(8) 15_664 18_545
O32 K3 O25 92.4(8) 15_664 .
O32 K3 O25 113.6(8) 5_766 .
O32 K3 O25 92.4(8) 5_766 18_545
O32 K3 O26 139.7(11) 15_664 18_545
O32 K3 O26 139.7(11) 5_766 .
O32 K3 O26 84.4(9) 15_664 .
O32 K3 O26 84.4(9) 5_766 18_545
O32 K3 O32 135.8(15) 15_664 5_766
O32 K3 O33 99.1(9) 5_766 15_664
O32 K3 O33 99.1(9) 15_664 5_766
O32 K3 O33 58.2(8) 15_664 15_664
O32 K3 O33 58.2(8) 5_766 5_766
O33 K3 O33 121.4(14) 15_664 5_766
C2 O2 H2A 109.5 . .
C3 O3 H3A 109.5 . .
C4 O4 C71 114.9(17) . .
C1 O5 K2 107.8(16) . .
C5 O5 C1 122.0(19) . .
C5 O5 K2 112(2) . .
C6 O6 K2 121(3) . .
C6 O6 H6 109.5 . .
K2 O6 H6 128.7 . .
C12 O12 K1 120(2) . .
C12 O12 H12A 109.5 . .
K1 O12 H12A 121.1 . .
C13 O13 K1 116.5(16) . .
C13 O13 H13A 109.5 . .
K1 O13 H13A 133.5 . .
C1 O14 C14 115.0(17) . .
C15 O15 C11 111.2(15) . .
C16 O16 H16 109.5 . .
C22 O22 H22A 109.5 . .
C23 O23 H23A 109.5 . .
C24 O24 C11 122(3) . .
C21 O25 C25 107(2) . .
C21 O25 K3 120.5(18) . .
C25 O25 K3 118(2) . .
C26 O26 K3 123.1(19) . .
C26 O26 H26 109.5 . .
K3 O26 H26 122.4 . .
C32 O32 K3 118(2) . 8_655
C32 O32 H32A 109.5 . .
K3 O32 H32A 129.6 8_655 .
C33 O33 K3 114.7(13) . 8_655
C33 O33 H33A 109.5 . .
K3 O33 H33A 121.7 8_655 .
C21 O34 C34 115.7(15) . .
C31 O35 C35 116.7(13) . .
C36 O36 H36 109.5 . .
C42 O42 H42A 109.5 . .
C43 O43 H43A 109.5 . .
C44 O44 C31 114.9(17) . .
C41 O45 K1 107.4(18) . 8_655
C45 O45 C41 116(2) . .
C45 O45 K1 113(2) . 8_655
C46 O46 K1 118.5(19) . 8_655
C46 O46 H46 109.5 . .
K1 O46 H46 37.0 8_655 .
C52 O52 K1 104.0(17) . 10_566
C52 O52 H52A 109.5 . .
K1 O52 H52A 18.1 10_566 .
C53 O53 K1 112.0(18) . 10_566
C53 O53 H53A 109.5 . .
K1 O53 H53A 79.1 10_566 .
C54 O54 C41 119.5(18) . .
C51 O55 C55 114.2(13) . .
C56 O56 H56 109.5 . .
C62 O62 H62A 109.5 . .
C63 O63 H63A 109.5 . .
C51 O64 C64 112(2) . .
C61 O65 C65 115(3) . .
C61 O65 K1 104(2) . 9_565
C65 O65 K1 121(2) . 9_565
C66 O66 K1 124(2) . 9_565
C66 O66 H66 109.5 . .
K1 O66 H66 119.2 9_565 .
C72 O72 K2 111.5(16) . 9_565
C72 O72 H72A 109.5 . .
K2 O72 H72A 18.5 9_565 .
C73 O73 K2 121.0(15) . 9_565
C73 O73 H73A 109.5 . .
K2 O73 H73A 98.0 9_565 .
C61 O74 C74 120(3) . .
C71 O75 C75 103(2) . .
C76 O76 H76 109.5 . .

loop_
_geom_bond_atom_site_label_1
_geom_bond_atom_site_label_2
_geom_bond_distance
_geom_bond_site_symmetry_2
C1 H1 0.9800 .
C1 C2 1.52(2) .
C1 O5 1.57(2) .
C1 O14 1.44(2) .
C2 H2 0.9800 .
C2 C3 1.40(2) .
C2 O2 1.44(2) .
C3 H3 0.9800 .
C3 C4 1.506(7) .
C3 O3 1.470(14) .
C4 H4 0.9800 .
C4 C5 1.507(7) .
C4 O4 1.46(2) .
C5 H5 0.9800 .
C5 C6 1.501(8) .
C5 O5 1.463(14) .
C6 H6A 0.9700 .
C6 H6B 0.9700 .
C6 O6 1.48(3) .
C11 H11 0.9800 .
C11 C12 1.48(3) .
C11 O15 1.49(2) .
C11 O24 1.52(3) .
C12 H12 0.9800 .
C12 C13 1.51(2) .
C12 O12 1.454(18) .
C13 H13 0.9800 .
C13 C14 1.48(2) .
C13 O13 1.42(2) .
C14 H14 0.9800 .
C14 C15 1.47(2) .
C14 O14 1.473(14) .
C15 H15 0.9800 .
C15 C16 1.51(2) .
C15 O15 1.491(14) .
C16 H16A 0.9700 .
C16 H16B 0.9700 .
C16 O16 1.45(2) .
C21 H21 0.9800 .
C21 C22 1.54(2) .
C21 O25 1.449(13) .
C21 O34 1.470(13) .
C22 H22 0.9800 .
C22 C23 1.44(2) .
C22 O22 1.437(18) .
C23 H23 0.9800 .
C23 C24 1.48(2) .
C23 O23 1.43(2) .
C24 H24 0.9800 .
C24 C25 1.45(2) .
C24 O24 1.34(2) .
C25 H25 0.9800 .
C25 C26 1.51(2) .
C25 O25 1.482(14) .
C26 H26A 0.9700 .
C26 H26B 0.9700 .
C26 O26 1.451(8) .
C31 H31 0.9800 .
C31 C32 1.49(2) .
C31 O35 1.451(7) .
C31 O44 1.50(2) .
C32 H32 0.9800 .
C32 C33 1.512(19) .
C32 O32 1.43(2) .
C33 H33 0.9800 .
C33 C34 1.506(13) .
C33 O33 1.436(14) .
C34 H34 0.9800 .
C34 C35 1.500(3) .
C34 O34 1.487(14) .
C35 H35 0.9800 .
C35 C36 1.500(3) .
C35 O35 1.468(14) .
C36 H36A 0.9700 .
C36 H36B 0.9700 .
C36 O36 1.453(15) .
C41 H41 0.9800 .
C41 C42 1.497(14) .
C41 K1 3.51(2) 8_655
C41 O45 1.43(2) .
C41 O54 1.446(14) .
C42 H42 0.9800 .
C42 C43 1.53(2) .
C42 O42 1.36(3) .
C43 H43 0.9800 .
C43 C44 1.490(13) .
C43 O43 1.44(2) .
C44 H44 0.9800 .
C44 C45 1.487(14) .
C44 O44 1.450(14) .
C45 H45 0.9800 .
C45 C46 1.49(2) .
C45 O45 1.42(2) .
C46 H46A 0.9700 .
C46 H46B 0.9700 .
C46 O46 1.50(3) .
C51 H51 0.9800 .
C51 C52 1.53(2) .
C51 O55 1.457(12) .
C51 O64 1.497(19) .
C52 H52 0.9800 .
C52 C53 1.533(19) .
C52 K1 3.39(2) 10_566
C52 O52 1.45(2) .
C53 H53 0.9800 .
C53 C54 1.47(2) .
C53 O53 1.37(4) .
C54 H54 0.9800 .
C54 C55 1.52(2) .
C54 O54 1.43(2) .
C55 H55 0.9800 .
C55 C56 1.465(18) .
C55 O55 1.470(12) .
C56 H56A 0.9700 .
C56 H56B 0.9700 .
C56 O56 1.453(8) .
C61 H61 0.9800 .
C61 C62 1.50(2) .
C61 K1 3.34(4) 9_565
C61 O65 1.44(2) .
C61 O74 1.42(3) .
C62 H62 0.9800 .
C62 C63 1.53(3) .
C62 O62 1.45(2) .
C63 H63 0.9800 .
C63 C64 1.49(3) .
C63 O63 1.448(8) .
C64 H64 0.9800 .
C64 C65 1.518(19) .
C64 O64 1.50(4) .
C65 H65 0.9800 .
C65 C66 1.52(2) .
C65 O65 1.50(4) .
C66 H66A 0.9700 .
C66 H66B 0.9700 .
C66 O66 1.64(5) .
C71 H71 0.9800 .
C71 C72 1.492(13) .
C71 O4 1.469(14) .
C71 O75 1.439(12) .
C72 H72 0.9800 .
C72 C73 1.48(2) .
C72 O72 1.458(19) .
C73 H73 0.9800 .
C73 C74 1.499(8) .
C73 O73 1.43(2) .
C74 H74 0.9800 .
C74 C75 1.52(2) .
C74 O74 1.53(4) .
C75 H75 0.9800 .
C75 C76 1.52(2) .
C75 O75 1.498(19) .
C76 H76A 0.9700 .
C76 H76B 0.9700 .
C76 O76 1.451(8) .
K1 C41 3.51(2) 15_664
K1 C52 3.39(2) 10_566
K1 C61 3.34(4) 14_654
K1 O12 2.77(3) .
K1 O13 2.99(3) .
K1 O45 2.80(3) 15_664
K1 O46 2.84(3) 15_664
K1 O52 2.73(3) 10_566
K1 O53 3.02(3) 10_566
K1 O65 2.68(3) 14_654
K1 O66 2.66(3) 14_654
K2 O5 2.86(3) .
K2 O5 2.86(3) 17_655
K2 O6 2.61(3) .
K2 O6 2.61(3) 17_655
K2 O72 3.37(3) 6_556
K2 O72 3.37(3) 14_654
K2 O73 3.13(3) 6_556
K2 O73 3.13(3) 14_654
K3 O25 2.85(3) .
K3 O25 2.85(3) 18_545
K3 O26 2.87(4) .
K3 O26 2.87(4) 18_545
K3 O32 2.72(3) 5_766
K3 O32 2.72(3) 15_664
K3 O33 2.91(3) 5_766
K3 O33 2.91(3) 15_664
O2 H2A 0.8200 .
O3 H3A 0.8200 .
O6 H6 0.8200 .
O12 H12A 0.8200 .
O13 H13A 0.8200 .
O16 H16 0.8200 .
O22 H22A 0.8200 .
O23 H23A 0.8200 .
O26 H26 0.8200 .
O32 K3 2.72(3) 8_655
O32 H32A 0.8200 .
O33 K3 2.91(3) 8_655
O33 H33A 0.8200 .
O36 H36 0.8200 .
O42 H42A 0.8200 .
O43 H43A 0.8200 .
O45 K1 2.80(3) 8_655
O46 K1 2.84(3) 8_655
O46 H46 0.8200 .
O52 K1 2.73(3) 10_566
O52 H52A 0.8200 .
O53 K1 3.02(3) 10_566
O53 H53A 0.8200 .
O56 H56 0.8200 .
O62 H62A 0.8200 .
O63 H63A 0.8200 .
O65 K1 2.68(3) 9_565
O66 K1 2.66(3) 9_565
O66 H66 0.8200 .
O72 K2 3.37(3) 9_565
O72 H72A 0.8200 .
O73 K2 3.13(3) 9_565
O73 H73A 0.8200 .
O76 H76 0.8200 .

loop_
_geom_torsion_atom_site_label_1
_geom_torsion_atom_site_label_2
_geom_torsion_atom_site_label_3
_geom_torsion_atom_site_label_4
_geom_torsion
_geom_torsion_site_symmetry_1
_geom_torsion_site_symmetry_4
C1 C2 C3 C4 -47(5) . .
C1 C2 C3 O3 176(3) . .
C2 C1 O5 C5 -42(3) . .
C2 C1 O5 K2 89.8(18) . .
C2 C1 O14 C14 -136(2) . .
C2 C3 C4 C5 42(4) . .
C2 C3 C4 O4 165(3) . .
C3 C4 C5 C6 -169(3) . .
C3 C4 C5 O5 -40(4) . .
C3 C4 O4 C71 140(2) . .
C4 C5 C6 O6 63(4) . .
C4 C5 O5 C1 47(4) . .
C4 C5 O5 K2 -83(3) . .
C5 C4 O4 C71 -101(3) . .
C5 C6 O6 K2 63(3) . .
C6 C5 O5 C1 -177(3) . .
C6 C5 O5 K2 53(3) . .
C11 C12 C13 C14 -39(4) . .
C11 C12 C13 O13 -175(3) . .
C11 C12 O12 K1 165(2) . .
C12 C11 O15 C15 -67(3) . .
C12 C11 O24 C24 -132(2) . .
C12 C13 C14 C15 47(4) . .
C12 C13 C14 O14 173(3) . .
C12 C13 O13 K1 -18(4) . .
C13 C12 O12 K1 -63(3) . .
C13 C14 C15 C16 -167(3) . .
C13 C14 C15 O15 -58(4) . .
C13 C14 O14 C1 95(3) . .
C14 C13 O13 K1 -148(2) . .
C14 C15 C16 O16 65(4) . .
C14 C15 O15 C11 64(3) . .
C15 C14 O14 C1 -128(3) . .
C16 C15 O15 C11 -177(2) . .
C21 C22 C23 C24 -22(6) . .
C21 C22 C23 O23 -168(3) . .
C22 C21 O25 C25 -67(3) . .
C22 C21 O25 K3 72(3) . .
C22 C21 O34 C34 -113(2) . .
C22 C23 C24 C25 12(7) . .
C22 C23 C24 O24 177(4) . .
C23 C24 C25 C26 -162(4) . .
C23 C24 C25 O25 -30(6) . .
C23 C24 O24 C11 117(4) . .
C24 C25 C26 O26 85(4) . .
C24 C25 O25 C21 57(4) . .
C24 C25 O25 K3 -82(3) . .
C25 C24 O24 C11 -80(6) . .
C25 C26 O26 K3 26(4) . .
C26 C25 O25 C21 -158(2) . .
C26 C25 O25 K3 62(3) . .
C31 C32 C33 C34 -43(4) . .
C31 C32 C33 O33 -171(3) . .
C31 C32 O32 K3 168(2) . 8_655
C32 C31 O35 C35 -38(4) . .
C32 C31 O44 C44 -113(3) . .
C32 C33 C34 C35 50(4) . .
C32 C33 C34 O34 168(3) . .
C32 C33 O33 K3 -34(3) . 8_655
C33 C32 O32 K3 -61(3) . 8_655
C33 C34 C35 C36 177(3) . .
C33 C34 C35 O35 -54(4) . .
C33 C34 O34 C21 113(3) . .
C34 C33 O33 K3 -161(2) . 8_655
C34 C35 C36 O36 68(4) . .
C34 C35 O35 C31 49(3) . .
C35 C34 O34 C21 -125(3) . .
C36 C35 O35 C31 178(2) . .
C41 C42 C43 C44 -31(4) . .
C41 C42 C43 O43 -173(3) . .
C42 C41 O45 C45 -42(4) . .
C42 C41 O45 K1 84(3) . 8_655
C42 C41 O54 C54 -119(3) . .
C42 C43 C44 C45 39(4) . .
C42 C43 C44 O44 166(3) . .
C43 C44 C45 C46 180(3) . .
C43 C44 C45 O45 -46(4) . .
C43 C44 O44 C31 115(3) . .
C44 C45 C46 O46 74(3) . .
C44 C45 O45 C41 45(4) . .
C44 C45 O45 K1 -79(3) . 8_655
C45 C44 O44 C31 -114(3) . .
C45 C46 O46 K1 35(3) . 8_655
C46 C45 O45 C41 178(3) . .
C46 C45 O45 K1 54(3) . 8_655
C51 C52 C53 C54 -57(3) . .
C51 C52 C53 O53 -169(3) . .
C51 C52 O52 K1 169.6(19) . 10_566
C52 C51 O55 C55 -57(3) . .
C52 C51 O64 C64 -112(3) . .
C52 C53 C54 C55 56(4) . .
C52 C53 C54 O54 180(3) . .
C52 C53 O53 K1 -32(3) . 10_566
C53 C52 O52 K1 -71(3) . 10_566
C53 C54 C55 C56 168(3) . .
C53 C54 C55 O55 -52(3) . .
C53 C54 O54 C41 118(3) . .
C54 C53 O53 K1 -146.7(16) . 10_566
C54 C55 C56 O56 65(3) . .
C54 C55 O55 C51 51(3) . .
C55 C54 O54 C41 -113(3) . .
C56 C55 O55 C51 -166(3) . .
C61 C62 C63 C64 -54(4) . .
C61 C62 C63 O63 -171(3) . .
C62 C61 O65 C65 -54(4) . .
C62 C61 O65 K1 82(3) . 9_565
C62 C61 O74 C74 -151(3) . .
C62 C63 C64 C65 64(4) . .
C62 C63 C64 O64 175(3) . .
C63 C64 C65 C66 179(3) . .
C63 C64 C65 O65 -63(4) . .
C63 C64 O64 C51 128(3) . .
C64 C65 C66 O66 61(4) . .
C64 C65 O65 C61 60(4) . .
C64 C65 O65 K1 -67(3) . 9_565
C65 C64 O64 C51 -119(3) . .
C65 C66 O66 K1 44(3) . 9_565
C66 C65 O65 C61 -176(3) . .
C66 C65 O65 K1 56(3) . 9_565
C71 C72 C73 C74 -50(4) . .
C71 C72 C73 O73 175(3) . .
C71 C72 O72 K2 -166.4(19) . 9_565
C72 C71 O4 C4 -114(2) . .
C72 C71 O75 C75 -62(3) . .
C72 C73 C74 C75 50(5) . .
C72 C73 C74 O74 -175(3) . .
C72 C73 O73 K2 -35(4) . 9_565
C73 C72 O72 K2 -44(3) . 9_565
C73 C74 C75 C76 -163(3) . .
C73 C74 C75 O75 -55(4) . .
C73 C74 O74 C61 123(4) . .
C74 C73 O73 K2 -164(3) . 9_565
C74 C75 C76 O76 48(4) . .
C74 C75 O75 C71 54(3) . .
C75 C74 O74 C61 -104(4) . .
C76 C75 O75 C71 170(2) . .
K1 C41 C42 C43 86(3) 8_655 .
K1 C41 C42 O42 -126(3) 8_655 .
K1 C41 O45 C45 -127(3) 8_655 .
K1 C41 O54 C54 84(4) 8_655 .
K1 C52 C53 C54 137(3) 10_566 .
K1 C52 C53 O53 26(2) 10_566 .
K1 C61 C62 C63 99(3) 9_565 .
K1 C61 C62 O62 -139(3) 9_565 .
K1 C61 O65 C65 -136(3) 9_565 .
K1 C61 O74 C74 33(14) 9_565 .
O2 C2 C3 C4 -176(3) . .
O2 C2 C3 O3 47(6) . .
O3 C3 C4 C5 -175(3) . .
O3 C3 C4 O4 -52(3) . .
O4 C4 C5 C6 73(4) . .
O4 C4 C5 O5 -159(3) . .
O4 C71 C72 C73 -65(3) . .
O4 C71 C72 O72 59(3) . .
O4 C71 O75 C75 65(3) . .
O5 C1 C2 C3 41(4) . .
O5 C1 C2 O2 179(3) . .
O5 C1 O14 C14 118(2) . .
O5 C5 C6 O6 -71(4) . .
O12 C12 C13 C14 -176(3) . .
O12 C12 C13 O13 48(4) . .
O13 C13 C14 C15 -180(3) . .
O13 C13 C14 O14 -53(4) . .
O14 C1 C2 C3 -62(4) . .
O14 C1 C2 O2 76(3) . .
O14 C1 O5 C5 71(3) . .
O14 C1 O5 K2 -157.1(13) . .
O14 C14 C15 C16 65(3) . .
O14 C14 C15 O15 173(2) . .
O15 C11 C12 C13 52(4) . .
O15 C11 C12 O12 180(3) . .
O15 C11 O24 C24 112(3) . .
O15 C15 C16 O16 -42(4) . .
O22 C22 C23 C24 -160(4) . .
O22 C22 C23 O23 54(6) . .
O23 C23 C24 C25 161(4) . .
O23 C23 C24 O24 -34(6) . .
O24 C11 C12 C13 -68(3) . .
O24 C11 C12 O12 60(4) . .
O24 C11 O15 C15 42(3) . .
O24 C24 C25 C26 35(7) . .
O24 C24 C25 O25 168(4) . .
O25 C21 C22 C23 50(4) . .
O25 C21 C22 O22 -170(3) . .
O25 C21 O34 C34 124(3) . .
O25 C25 C26 O26 -52(4) . .
O32 C32 C33 C34 -172(3) . .
O32 C32 C33 O33 60(4) . .
O33 C33 C34 C35 177(3) . .
O33 C33 C34 O34 -65(4) . .
O34 C21 C22 C23 -85(4) . .
O34 C21 C22 O22 54(4) . .
O34 C21 O25 C25 51(3) . .
O34 C21 O25 K3 -170.1(19) . .
O34 C34 C35 C36 44(3) . .
O34 C34 C35 O35 173(2) . .
O35 C31 C32 C33 36(5) . .
O35 C31 C32 O32 159(3) . .
O35 C31 O44 C44 133(2) . .
O35 C35 C36 O36 -63(3) . .
O42 C42 C43 C44 180(3) . .
O42 C42 C43 O43 38(5) . .
O43 C43 C44 C45 179(3) . .
O43 C43 C44 O44 -53(4) . .
O44 C31 C32 C33 -58(4) . .
O44 C31 C32 O32 66(4) . .
O44 C31 O35 C35 70(3) . .
O44 C44 C45 C46 51(3) . .
O44 C44 C45 O45 -175(3) . .
O45 C41 C42 C43 33(4) . .
O45 C41 C42 O42 -179(3) . .
O45 C41 O54 C54 113(3) . .
O45 C45 C46 O46 -59(3) . .
O52 C52 C53 C54 -175(3) . .
O52 C52 C53 O53 74(4) . .
O53 C53 C54 C55 169(3) . .
O53 C53 C54 O54 -68(3) . .
O54 C41 C42 C43 -84(3) . .
O54 C41 C42 O42 64(4) . .
O54 C41 O45 C45 70(3) . .
O54 C41 O45 K1 -163.2(16) . 8_655
O54 C54 C55 C56 37(4) . .
O54 C54 C55 O55 177(2) . .
O55 C51 C52 C53 58(3) . .
O55 C51 C52 K1 -159(4) . 10_566
O55 C51 C52 O52 -179(2) . .
O55 C51 O64 C64 128(2) . .
O55 C55 C56 O56 -73(3) . .
O62 C62 C63 C64 -177(3) . .
O62 C62 C63 O63 66(4) . .
O63 C63 C64 C65 -180(3) . .
O63 C63 C64 O64 -69(4) . .
O64 C51 C52 C53 -55(3) . .
O64 C51 C52 K1 88(6) . 10_566
O64 C51 C52 O52 68(3) . .
O64 C51 O55 C55 64(3) . .
O64 C64 C65 C66 67(4) . .
O64 C64 C65 O65 -176(3) . .
O65 C61 C62 C63 48(4) . .
O65 C61 C62 O62 170(3) . .
O65 C61 O74 C74 89(4) . .
O65 C65 C66 O66 -56(3) . .
O72 C72 C73 C74 -170(3) . .
O72 C72 C73 O73 55(4) . .
O73 C73 C74 C75 -176(3) . .
O73 C73 C74 O74 -41(5) . .
O74 C61 C62 C63 -81(3) . .
O74 C61 C62 O62 41(4) . .
O74 C61 O65 C65 57(4) . .
O74 C61 O65 K1 -167(3) . 9_565
O74 C74 C75 C76 71(4) . .
O74 C74 C75 O75 179(3) . .
O75 C71 C72 C73 65(4) . .
O75 C71 C72 O72 -171(3) . .
O75 C71 O4 C4 114(3) . .
O75 C75 C76 O76 -69(3) . .

loop_
_smtbx_masks_void_nr
_smtbx_masks_void_average_x
_smtbx_masks_void_average_y
_smtbx_masks_void_average_z
_smtbx_masks_void_volume
_smtbx_masks_void_count_electrons
1 -0.076 -0.374 -0.108 21275.4 1582.4
